data_4086625
loop_
_publ_author_name
'Shynkaruk, Olena'
'Qi, Yanyu'
'Cottrell-Callbeck, Aiden'
'Torres Delgado, William'
'McDonald, Robert'
'Ferguson, Michael J.'
'He, Gang'
'Rivard, Eric'

_publ_section_title
;
 Modular Synthesis of Diarylalkynes and Their Efficient Conversion into
 Luminescent Tetraarylbutadienes
;
_journal_issue 13
_journal_name_full Organometallics
_journal_page_first 2232
_journal_paper_doi 10.1021/acs.organomet.6b00298
_journal_volume 35
_journal_year 2016
_chemical_formula_sum 'C40 H46'
_chemical_formula_weight 526.77
_chemical_name_common 7a
_space_group_crystal_system monoclinic
_space_group_IT_number 14
_space_group_name_Hall '-P 2ybc'
_space_group_name_H-M_alt 'P 1 21/c 1'
_symmetry_space_group_name_Hall '-P 2ybc'
_symmetry_space_group_name_H-M 'P 1 21/c 1'
_atom_sites_solution_hydrogens geom
_audit_creation_method SHELXL-2014/6
_cell_angle_alpha 90
_cell_angle_beta 105.6028(9)
_cell_angle_gamma 90
_cell_formula_units_Z 4
_cell_length_a 11.4211(2)
_cell_length_b 20.4302(3)
_cell_length_c 14.2505(2)
_cell_measurement_reflns_used 9980
_cell_measurement_temperature 173(2)
_cell_measurement_theta_max 70.14
_cell_measurement_theta_min 3.88
_cell_volume 3202.61(9)
_computing_cell_refinement 'Bruker SAINT'
_computing_data_collection 'Bruker APEX2'
_computing_data_reduction 'Bruker SAINT'
_computing_molecular_graphics 'Bruker SHELXTL'
_computing_publication_material 'Bruker SHELXTL'
_computing_structure_refinement 'SHELXL-2014/6 (Sheldrick, 2014)'
_computing_structure_solution 'SHELXT-2014 (Sheldrick 2014)'
_diffrn_ambient_temperature 173(2)
_diffrn_measured_fraction_theta_full 0.968
_diffrn_measured_fraction_theta_max 0.967
_diffrn_measurement_device_type 'Bruker APEX-II CCD'
_diffrn_measurement_method '\f and \w scans'
_diffrn_radiation_type CuK\a
_diffrn_radiation_wavelength 1.54178
_diffrn_reflns_av_R_equivalents 0.0646
_diffrn_reflns_av_unetI/netI 0.0870
_diffrn_reflns_Laue_measured_fraction_full 0.968
_diffrn_reflns_Laue_measured_fraction_max 0.967
_diffrn_reflns_limit_h_max 13
_diffrn_reflns_limit_h_min -13
_diffrn_reflns_limit_k_max 24
_diffrn_reflns_limit_k_min -24
_diffrn_reflns_limit_l_max 17
_diffrn_reflns_limit_l_min -17
_diffrn_reflns_number 20490
_diffrn_reflns_point_group_measured_fraction_full 0.968
_diffrn_reflns_point_group_measured_fraction_max 0.967
_diffrn_reflns_theta_full 67.679
_diffrn_reflns_theta_max 67.977
_diffrn_reflns_theta_min 3.880
_exptl_absorpt_coefficient_mu 0.453
_exptl_absorpt_correction_T_max 1.0000
_exptl_absorpt_correction_T_min 0.7481
_exptl_absorpt_correction_type numerical
_exptl_absorpt_process_details 'SADABS-2014/4 (Sheldrick 2014)'
_exptl_crystal_colour colourless
_exptl_crystal_density_diffrn 1.093
_exptl_crystal_description needle
_exptl_crystal_F_000 1144
_exptl_crystal_size_max 0.407
_exptl_crystal_size_mid 0.055
_exptl_crystal_size_min 0.018
_refine_diff_density_max 0.357
_refine_diff_density_min -0.242
_refine_diff_density_rms 0.047
_refine_ls_extinction_coef 0.0013(3)
_refine_ls_extinction_expression Fc^*^=kFc[1+0.001xFc^2^\l^3^/sin(2\q)]^-1/4^
_refine_ls_extinction_method SHELXL
_refine_ls_goodness_of_fit_ref 1.024
_refine_ls_hydrogen_treatment constr
_refine_ls_matrix_type full
_refine_ls_number_parameters 428
_refine_ls_number_reflns 5623
_refine_ls_number_restraints 11
_refine_ls_restrained_S_all 1.035
_refine_ls_R_factor_all 0.0776
_refine_ls_R_factor_gt 0.0584
_refine_ls_shift/su_max 0.001
_refine_ls_shift/su_mean 0.000
_refine_ls_structure_factor_coef Fsqd
_refine_ls_weighting_details 'w=1/[\s^2^(Fo^2^)+(0.0745P)^2^+0.9587P] where P=(Fo^2^+2Fc^2^)/3'
_refine_ls_weighting_scheme calc
_refine_ls_wR_factor_gt 0.1516
_refine_ls_wR_factor_ref 0.1742
_reflns_Friedel_coverage 0.000
_reflns_number_gt 4172
_reflns_number_total 5623
_reflns_threshold_expression 'I > 2\s(I)'
_cod_data_source_file om6b00298_si_002.cif
_cod_data_source_block riv14h0
_cod_database_code 4086625
_shelx_space_group_comment
; 
The symmetry employed for this shelxl refinement is uniquely defined 
by the following loop, which should always be used as a source of 
symmetry information in preference to the above space-group names. 
They are only intended as comments. 
;
_shelx_estimated_absorpt_t_min 0.837
_shelx_estimated_absorpt_t_max 0.992
_shelxl_version_number 2014/6

loop_
_space_group_symop_operation_xyz
'x, y, z'
'-x, y+1/2, -z+1/2'
'-x, -y, -z'
'x, -y-1/2, z-1/2'

loop_
_atom_site_label
_atom_site_type_symbol
_atom_site_fract_x
_atom_site_fract_y
_atom_site_fract_z
_atom_site_U_iso_or_equiv
_atom_site_adp_type
_atom_site_occupancy
_atom_site_site_symmetry_order
_atom_site_calc_flag
_atom_site_refinement_flags_posn
_atom_site_refinement_flags_adp
_atom_site_refinement_flags_occupancy
_atom_site_disorder_assembly
_atom_site_disorder_group
C1 C 0.55336(18) 0.60272(9) 0.50257(14) 0.0365(4) Uani 1 1 d . . . . .
H1 H 0.5885 0.6026 0.5710 0.044 Uiso 1 1 calc R U . . .
C2 C 0.43417(17) 0.61767(9) 0.47310(13) 0.0343(4) Uani 1 1 d . . . . .
C3 C 0.36387(17) 0.63320(9) 0.54337(13) 0.0346(4) Uani 1 1 d . . . . .
C4 C 0.24331(18) 0.64428(10) 0.51328(14) 0.0378(4) Uani 1 1 d . . . . .
H4 H 0.2116 0.6428 0.4445 0.045 Uiso 1 1 calc R U . . .
C11 C 0.63666(18) 0.58655(10) 0.44279(14) 0.0376(4) Uani 1 1 d . . . . .
C12 C 0.6269(2) 0.61407(11) 0.35028(16) 0.0477(5) Uani 1 1 d . . . . .
H12 H 0.5633 0.6442 0.3237 0.057 Uiso 1 1 calc R U . . .
C13 C 0.7074(2) 0.59821(14) 0.29814(17) 0.0569(6) Uani 1 1 d . . . . .
H13 H 0.6981 0.6178 0.2361 0.068 Uiso 1 1 calc R U . . .
C14 C 0.8014(2) 0.55474(14) 0.33273(17) 0.0591(7) Uani 1 1 d D . . . .
C15 C 0.8128(2) 0.52708(12) 0.42485(17) 0.0507(6) Uani 1 1 d . . . . .
H15 H 0.8766 0.4969 0.4509 0.061 Uiso 1 1 calc R U . . .
C16 C 0.73195(18) 0.54339(10) 0.47831(15) 0.0413(5) Uani 1 1 d . . . . .
H16 H 0.7421 0.5245 0.5409 0.050 Uiso 1 1 calc R U . . .
C17A C 0.8825(3) 0.54601(17) 0.2650(2) 0.0359(7) Uani 0.625 1 d D . P A 1
H17A H 0.8954 0.5893 0.2366 0.043 Uiso 0.625 1 calc R U P A 1
C18A C 0.8196(13) 0.4982(7) 0.1816(8) 0.054(3) Uani 0.625 1 d . . P A 1
H18A H 0.8717 0.4921 0.1377 0.065 Uiso 0.625 1 calc R U P A 1
H18B H 0.7414 0.5166 0.1451 0.065 Uiso 0.625 1 calc R U P A 1
H18C H 0.8063 0.4560 0.2096 0.065 Uiso 0.625 1 calc R U P A 1
C19A C 1.0057(3) 0.51749(18) 0.3216(3) 0.0453(8) Uani 0.625 1 d . . P A 1
H19A H 1.0422 0.5457 0.3774 0.054 Uiso 0.625 1 calc R U P A 1
H19B H 1.0597 0.5150 0.2788 0.054 Uiso 0.625 1 calc R U P A 1
H19C H 0.9936 0.4735 0.3449 0.054 Uiso 0.625 1 calc R U P A 1
C17B C 0.8978(6) 0.5125(4) 0.2893(5) 0.0512(16) Uiso 0.375 1 d D . P A 2
H17B H 0.9274 0.4732 0.3308 0.061 Uiso 0.375 1 calc R U P A 2
C18B C 0.832(3) 0.4925(15) 0.1876(17) 0.071(7) Uiso 0.375 1 d . . P A 2
H18D H 0.7666 0.4620 0.1897 0.085 Uiso 0.375 1 calc R U P A 2
H18E H 0.8891 0.4710 0.1570 0.085 Uiso 0.375 1 calc R U P A 2
H18F H 0.7976 0.5313 0.1498 0.085 Uiso 0.375 1 calc R U P A 2
C19B C 1.0001(7) 0.5567(4) 0.2885(6) 0.0651(18) Uiso 0.375 1 d . . P A 2
H19D H 1.0451 0.5672 0.3556 0.078 Uiso 0.375 1 calc R U P A 2
H19E H 0.9685 0.5972 0.2539 0.078 Uiso 0.375 1 calc R U P A 2
H19F H 1.0545 0.5351 0.2554 0.078 Uiso 0.375 1 calc R U P A 2
C21 C 0.36643(17) 0.61481(9) 0.36696(13) 0.0345(4) Uani 1 1 d . . . . .
C22 C 0.3175(2) 0.67031(10) 0.31427(14) 0.0425(5) Uani 1 1 d . . . . .
H22 H 0.3238 0.7114 0.3463 0.051 Uiso 1 1 calc R U . . .
C23 C 0.2597(2) 0.66633(11) 0.21555(15) 0.0467(5) Uani 1 1 d . . . . .
H23 H 0.2274 0.7049 0.1808 0.056 Uiso 1 1 calc R U . . .
C24 C 0.24824(19) 0.60671(10) 0.16646(14) 0.0410(5) Uani 1 1 d D . . . .
C25 C 0.29612(18) 0.55158(10) 0.21945(14) 0.0389(5) Uani 1 1 d . . . . .
H25 H 0.2887 0.5103 0.1876 0.047 Uiso 1 1 calc R U . . .
C26 C 0.35481(17) 0.55524(9) 0.31819(13) 0.0359(4) Uani 1 1 d . . . . .
H26 H 0.3873 0.5167 0.3527 0.043 Uiso 1 1 calc R U . . .
C27A C 0.185(2) 0.6049(13) 0.0580(6) 0.054(3) Uani 0.65 1 d D . P B 1
H27A H 0.1873 0.5584 0.0366 0.065 Uiso 0.65 1 calc R U P B 1
C27B C 0.183(4) 0.595(3) 0.0593(11) 0.054(3) Uani 0.35 1 d D . P B 2
H27B H 0.2353 0.5686 0.0280 0.065 Uiso 0.35 1 calc R U P B 2
C28A C 0.2549(6) 0.6457(3) -0.0006(3) 0.0888(17) Uani 0.65 1 d . . P B 1
H28A H 0.2157 0.6408 -0.0704 0.107 Uiso 0.65 1 calc R U P B 1
H28B H 0.3390 0.6302 0.0137 0.107 Uiso 0.65 1 calc R U P B 1
H28C H 0.2542 0.6919 0.0177 0.107 Uiso 0.65 1 calc R U P B 1
C29A C 0.0569(4) 0.6241(3) 0.0343(4) 0.0886(16) Uani 0.65 1 d . . P B 1
H29A H 0.0194 0.6174 -0.0354 0.106 Uiso 0.65 1 calc R U P B 1
H29B H 0.0508 0.6704 0.0504 0.106 Uiso 0.65 1 calc R U P B 1
H29C H 0.0147 0.5973 0.0720 0.106 Uiso 0.65 1 calc R U P B 1
C28B C 0.1525(12) 0.6595(5) 0.0067(6) 0.086(3) Uani 0.35 1 d . . P B 2
H28D H 0.2277 0.6832 0.0084 0.103 Uiso 0.35 1 calc R U P B 2
H28E H 0.1025 0.6859 0.0385 0.103 Uiso 0.35 1 calc R U P B 2
H28F H 0.1074 0.6513 -0.0612 0.103 Uiso 0.35 1 calc R U P B 2
C29B C 0.0593(7) 0.5587(5) 0.0514(5) 0.068(2) Uani 0.35 1 d . . P B 2
H29D H 0.0760 0.5153 0.0813 0.082 Uiso 0.35 1 calc R U P B 2
H29E H 0.0147 0.5539 -0.0173 0.082 Uiso 0.35 1 calc R U P B 2
H29F H 0.0103 0.5840 0.0853 0.082 Uiso 0.35 1 calc R U P B 2
C31 C 0.43086(16) 0.63483(9) 0.64968(13) 0.0319(4) Uani 1 1 d . . . . .
C32 C 0.47703(18) 0.69320(10) 0.69542(14) 0.0385(4) Uani 1 1 d . . . . .
H32 H 0.4717 0.7321 0.6580 0.046 Uiso 1 1 calc R U . . .
C33 C 0.53062(19) 0.69502(10) 0.79496(14) 0.0420(5) Uani 1 1 d . . . . .
H33 H 0.5619 0.7353 0.8246 0.050 Uiso 1 1 calc R U . . .
C34 C 0.53961(18) 0.63943(10) 0.85224(14) 0.0389(5) Uani 1 1 d D . . . .
C35 C 0.49577(18) 0.58124(10) 0.80598(14) 0.0401(5) Uani 1 1 d . . . . .
H35 H 0.5023 0.5422 0.8433 0.048 Uiso 1 1 calc R U . . .
C36 C 0.44251(18) 0.57868(10) 0.70622(14) 0.0378(4) Uani 1 1 d . . . . .
H36 H 0.4138 0.5381 0.6764 0.045 Uiso 1 1 calc R U . . .
C37A C 0.6035(4) 0.6442(3) 0.9613(4) 0.0440(12) Uani 0.7 1 d D . P C 1
H37A H 0.5722 0.6072 0.9936 0.053 Uiso 0.7 1 calc R U P C 1
C38A C 0.5769(4) 0.7066(2) 1.0094(3) 0.0711(11) Uani 0.7 1 d . . P C 1
H38A H 0.4888 0.7128 0.9950 0.085 Uiso 0.7 1 calc R U P C 1
H38B H 0.6131 0.7439 0.9842 0.085 Uiso 0.7 1 calc R U P C 1
H38C H 0.6117 0.7034 1.0800 0.085 Uiso 0.7 1 calc R U P C 1
C39A C 0.7386(4) 0.6351(3) 0.9827(3) 0.0642(12) Uani 0.7 1 d . . P C 1
H39A H 0.7748 0.6356 1.0533 0.077 Uiso 0.7 1 calc R U P C 1
H39B H 0.7732 0.6706 0.9525 0.077 Uiso 0.7 1 calc R U P C 1
H39C H 0.7559 0.5930 0.9562 0.077 Uiso 0.7 1 calc R U P C 1
C37B C 0.5925(17) 0.6300(12) 0.9621(7) 0.0440(12) Uani 0.15 1 d D . P C 2
H37B H 0.6308 0.5860 0.9776 0.053 Uiso 0.15 1 calc R U P C 2
C38B C 0.4889(16) 0.6401(10) 1.0102(14) 0.070(5) Uiso 0.15 1 d D . P C 2
H38D H 0.5200 0.6344 1.0808 0.084 Uiso 0.15 1 calc R U P C 2
H38E H 0.4559 0.6844 0.9961 0.084 Uiso 0.15 1 calc R U P C 2
H38F H 0.4246 0.6080 0.9844 0.084 Uiso 0.15 1 calc R U P C 2
C39B C 0.6858(18) 0.6853(12) 0.9955(19) 0.086(6) Uiso 0.15 1 d D . P C 2
H39D H 0.7228 0.6817 1.0659 0.103 Uiso 0.15 1 calc R U P C 2
H39E H 0.7491 0.6817 0.9611 0.103 Uiso 0.15 1 calc R U P C 2
H39F H 0.6450 0.7277 0.9810 0.103 Uiso 0.15 1 calc R U P C 2
C37C C 0.572(3) 0.6362(15) 0.963(2) 0.0440(12) Uani 0.15 1 d D . P C 3
H37C H 0.5307 0.6746 0.9832 0.053 Uiso 0.15 1 calc R U P C 3
C38C C 0.5369(19) 0.5775(10) 1.0152(15) 0.076(5) Uiso 0.15 1 d D . P C 3
H38G H 0.5656 0.5842 1.0857 0.091 Uiso 0.15 1 calc R U P C 3
H38H H 0.4483 0.5726 0.9961 0.091 Uiso 0.15 1 calc R U P C 3
H38I H 0.5742 0.5378 0.9973 0.091 Uiso 0.15 1 calc R U P C 3
C39C C 0.708(3) 0.6527(17) 0.994(3) 0.086(6) Uiso 0.15 1 d D . P C 3
H39G H 0.7376 0.6518 1.0650 0.103 Uiso 0.15 1 calc R U P C 3
H39H H 0.7530 0.6205 0.9660 0.103 Uiso 0.15 1 calc R U P C 3
H39I H 0.7208 0.6965 0.9701 0.103 Uiso 0.15 1 calc R U P C 3
C41 C 0.15068(17) 0.65821(9) 0.56468(13) 0.0341(4) Uani 1 1 d . . . . .
C42 C 0.03183(18) 0.66664(10) 0.50753(14) 0.0396(5) Uani 1 1 d . . . . .
H42 H 0.0162 0.6645 0.4387 0.048 Uiso 1 1 calc R U . . .
C43 C -0.06391(18) 0.67797(10) 0.54704(14) 0.0398(5) Uani 1 1 d . . . . .
H43 H -0.1435 0.6836 0.5052 0.048 Uiso 1 1 calc R U . . .
C44 C -0.04556(18) 0.68134(9) 0.64756(14) 0.0360(4) Uani 1 1 d . . . . .
C45 C 0.07298(18) 0.67414(10) 0.70483(14) 0.0395(4) Uani 1 1 d . . . . .
H45 H 0.0883 0.6773 0.7736 0.047 Uiso 1 1 calc R U . . .
C46 C 0.16920(18) 0.66265(10) 0.66620(14) 0.0381(4) Uani 1 1 d . . . . .
H46 H 0.2487 0.6577 0.7083 0.046 Uiso 1 1 calc R U . . .
C47 C -0.15192(19) 0.68969(11) 0.69139(16) 0.0439(5) Uani 1 1 d . . . . .
H47 H -0.2254 0.7000 0.6370 0.053 Uiso 1 1 calc R U . . .
C48 C -0.1328(3) 0.74616(13) 0.7635(2) 0.0687(8) Uani 1 1 d . . . . .
H48A H -0.2061 0.7521 0.7859 0.082 Uiso 1 1 calc R U . . .
H48B H -0.1164 0.7863 0.7317 0.082 Uiso 1 1 calc R U . . .
H48C H -0.0636 0.7364 0.8194 0.082 Uiso 1 1 calc R U . . .
C49 C -0.1774(2) 0.62678(11) 0.73910(16) 0.0495(5) Uani 1 1 d . . . . .
H49A H -0.1903 0.5910 0.6916 0.059 Uiso 1 1 calc R U . . .
H49B H -0.2504 0.6324 0.7620 0.059 Uiso 1 1 calc R U . . .
H49C H -0.1080 0.6164 0.7945 0.059 Uiso 1 1 calc R U . . .

loop_
_atom_site_aniso_label
_atom_site_aniso_U_11
_atom_site_aniso_U_22
_atom_site_aniso_U_33
_atom_site_aniso_U_23
_atom_site_aniso_U_13
_atom_site_aniso_U_12
C1 0.0335(11) 0.0418(10) 0.0339(9) -0.0057(8) 0.0089(8) -0.0042(8)
C2 0.0346(11) 0.0358(10) 0.0328(9) -0.0028(7) 0.0098(8) -0.0029(7)
C3 0.0317(11) 0.0394(10) 0.0320(9) -0.0032(7) 0.0075(8) -0.0014(7)
C4 0.0356(11) 0.0457(11) 0.0309(9) -0.0024(8) 0.0070(8) 0.0003(8)
C11 0.0346(11) 0.0418(10) 0.0383(10) -0.0098(8) 0.0132(8) -0.0103(8)
C12 0.0489(14) 0.0525(12) 0.0451(11) -0.0004(9) 0.0185(10) -0.0158(10)
C13 0.0473(15) 0.0817(17) 0.0468(12) -0.0043(11) 0.0215(11) -0.0210(12)
C14 0.0441(14) 0.0933(19) 0.0477(12) -0.0317(12) 0.0260(11) -0.0310(13)
C15 0.0340(12) 0.0637(14) 0.0564(13) -0.0235(11) 0.0156(10) -0.0089(9)
C16 0.0352(11) 0.0495(12) 0.0417(10) -0.0113(9) 0.0145(9) -0.0085(8)
C17A 0.0363(18) 0.0356(17) 0.0417(17) 0.0017(13) 0.0206(14) 0.0000(13)
C18A 0.056(4) 0.072(5) 0.039(3) -0.022(3) 0.023(2) -0.008(3)
C19A 0.036(2) 0.053(2) 0.054(2) -0.0039(16) 0.0236(16) 0.0080(14)
C21 0.0309(10) 0.0415(10) 0.0321(9) -0.0023(7) 0.0102(8) -0.0016(7)
C22 0.0501(13) 0.0391(11) 0.0385(10) -0.0034(8) 0.0121(9) 0.0016(9)
C23 0.0543(14) 0.0464(12) 0.0385(11) 0.0033(9) 0.0111(10) 0.0090(9)
C24 0.0397(12) 0.0499(11) 0.0325(10) -0.0020(8) 0.0083(9) 0.0036(9)
C25 0.0388(12) 0.0427(11) 0.0354(10) -0.0070(8) 0.0103(8) 0.0000(8)
C26 0.0342(11) 0.0395(10) 0.0352(10) 0.0001(7) 0.0112(8) 0.0016(8)
C27A 0.0573(18) 0.063(8) 0.0340(11) -0.0045(15) -0.0006(11) 0.011(3)
C27B 0.0573(18) 0.063(8) 0.0340(11) -0.0045(15) -0.0006(11) 0.011(3)
C28A 0.094(4) 0.136(5) 0.036(2) 0.007(2) 0.015(2) -0.012(3)
C29A 0.059(3) 0.122(5) 0.065(3) -0.002(3) -0.018(2) 0.004(3)
C28B 0.128(10) 0.080(6) 0.039(4) 0.013(4) 0.005(5) 0.003(6)
C29B 0.048(5) 0.105(7) 0.044(4) -0.008(4) 0.001(3) -0.004(4)
C31 0.0254(10) 0.0396(10) 0.0313(9) -0.0035(7) 0.0089(7) 0.0012(7)
C32 0.0389(12) 0.0385(10) 0.0377(10) -0.0028(8) 0.0094(8) -0.0018(8)
C33 0.0408(12) 0.0442(11) 0.0390(10) -0.0104(8) 0.0071(9) -0.0019(8)
C34 0.0302(11) 0.0537(12) 0.0329(10) -0.0043(8) 0.0085(8) 0.0049(8)
C35 0.0359(11) 0.0457(11) 0.0379(10) 0.0028(8) 0.0086(8) 0.0023(8)
C36 0.0346(11) 0.0382(10) 0.0388(10) -0.0036(8) 0.0064(8) -0.0008(8)
C37A 0.035(3) 0.063(3) 0.0326(11) -0.0037(13) 0.0071(19) 0.001(2)
C38A 0.081(3) 0.084(3) 0.0423(18) -0.0163(18) 0.0076(18) 0.019(2)
C39A 0.044(2) 0.106(4) 0.0343(17) -0.0040(19) -0.0031(15) 0.015(2)
C37B 0.035(3) 0.063(3) 0.0326(11) -0.0037(13) 0.0071(19) 0.001(2)
C37C 0.035(3) 0.063(3) 0.0326(11) -0.0037(13) 0.0071(19) 0.001(2)
C41 0.0303(11) 0.0359(9) 0.0348(9) -0.0017(7) 0.0064(8) 0.0001(7)
C42 0.0382(12) 0.0461(11) 0.0317(9) -0.0013(8) 0.0045(8) 0.0033(8)
C43 0.0316(11) 0.0439(11) 0.0397(10) 0.0005(8) 0.0021(8) 0.0046(8)
C44 0.0349(11) 0.0318(9) 0.0415(10) 0.0007(7) 0.0109(8) 0.0027(7)
C45 0.0359(12) 0.0481(11) 0.0337(9) 0.0011(8) 0.0084(8) 0.0034(8)
C46 0.0312(11) 0.0474(11) 0.0338(10) 0.0012(8) 0.0055(8) 0.0035(8)
C47 0.0354(12) 0.0513(12) 0.0457(11) -0.0005(9) 0.0123(9) 0.0067(9)
C48 0.0696(18) 0.0528(14) 0.095(2) -0.0181(14) 0.0424(16) 0.0064(12)
C49 0.0452(13) 0.0582(13) 0.0499(12) -0.0050(10) 0.0212(10) -0.0035(10)

loop_
_atom_type_symbol
_atom_type_description
_atom_type_scat_dispersion_real
_atom_type_scat_dispersion_imag
_atom_type_scat_source
C C 0.0181 0.0091 'International Tables Vol C Tables 4.2.6.8 and 6.1.1.4'
H H 0.0000 0.0000 'International Tables Vol C Tables 4.2.6.8 and 6.1.1.4'

loop_
_geom_angle_atom_site_label_1
_geom_angle_atom_site_label_2
_geom_angle_atom_site_label_3
_geom_angle
C2 C1 C11 128.70(18)
C1 C2 C3 121.70(17)
C1 C2 C21 120.55(16)
C3 C2 C21 117.65(16)
C4 C3 C2 121.07(17)
C4 C3 C31 121.14(16)
C2 C3 C31 117.78(16)
C3 C4 C41 133.33(18)
C16 C11 C12 116.86(19)
C16 C11 C1 119.77(18)
C12 C11 C1 123.4(2)
C13 C12 C11 121.2(2)
C12 C13 C14 122.1(2)
C13 C14 C15 117.5(2)
C13 C14 C17A 113.5(2)
C15 C14 C17A 129.0(3)
C13 C14 C17B 137.7(3)
C15 C14 C17B 103.7(3)
C16 C15 C14 120.6(2)
C11 C16 C15 121.7(2)
C14 C17A C19A 109.8(3)
C14 C17A C18A 108.9(5)
C19A C17A C18A 109.4(7)
C19B C17B C18B 110.5(12)
C19B C17B C14 107.1(5)
C18B C17B C14 107.2(12)
C26 C21 C22 118.24(17)
C26 C21 C2 119.41(17)
C22 C21 C2 122.32(17)
C23 C22 C21 120.82(19)
C22 C23 C24 121.04(19)
C25 C24 C23 117.87(18)
C25 C24 C27A 123.0(11)
C23 C24 C27A 119.1(11)
C25 C24 C27B 116(2)
C23 C24 C27B 126(2)
C24 C25 C26 121.42(18)
C25 C26 C21 120.60(18)
C29A C27A C24 113.5(16)
C29A C27A C28A 111.2(15)
C24 C27A C28A 111.4(12)
C28B C27B C24 111(3)
C28B C27B C29B 107(3)
C24 C27B C29B 109(2)
C36 C31 C32 118.10(17)
C36 C31 C3 120.69(17)
C32 C31 C3 121.11(17)
C33 C32 C31 120.62(18)
C32 C33 C34 121.53(19)
C35 C34 C33 117.55(18)
C35 C34 C37C 114.3(11)
C33 C34 C37C 127.2(12)
C35 C34 C37B 111.8(9)
C33 C34 C37B 130.6(9)
C35 C34 C37A 123.3(3)
C33 C34 C37A 119.0(3)
C34 C35 C36 121.47(19)
C31 C36 C35 120.69(18)
C39A C37A C38A 109.4(4)
C39A C37A C34 112.4(4)
C38A C37A C34 114.4(4)
C34 C37B C38B 107.5(13)
C34 C37B C39B 105.9(16)
C38B C37B C39B 108.5(10)
C34 C37C C38C 121(2)
C34 C37C C39C 104(2)
C38C C37C C39C 114(3)
C42 C41 C46 116.51(17)
C42 C41 C4 116.87(17)
C46 C41 C4 126.61(18)
C43 C42 C41 122.52(18)
C42 C43 C44 120.83(19)
C45 C44 C43 116.91(18)
C45 C44 C47 122.15(18)
C43 C44 C47 120.89(18)
C46 C45 C44 122.75(18)
C45 C46 C41 120.47(19)
C44 C47 C49 111.12(17)
C44 C47 C48 112.21(18)
C49 C47 C48 110.45(19)

loop_
_geom_bond_atom_site_label_1
_geom_bond_atom_site_label_2
_geom_bond_distance
C1 C2 1.347(3)
C1 C11 1.475(3)
C2 C3 1.477(3)
C2 C21 1.503(2)
C3 C4 1.347(3)
C3 C31 1.503(2)
C4 C41 1.468(3)
C11 C16 1.386(3)
C11 C12 1.410(3)
C12 C13 1.367(3)
C13 C14 1.379(4)
C14 C15 1.403(4)
C14 C17A 1.517(3)
C14 C17B 1.644(6)
C15 C16 1.387(3)
C17A C19A 1.536(5)
C17A C18A 1.556(11)
C17B C19B 1.480(10)
C17B C18B 1.50(3)
C21 C26 1.390(3)
C21 C22 1.391(3)
C22 C23 1.386(3)
C23 C24 1.393(3)
C24 C25 1.384(3)
C24 C27A 1.520(6)
C24 C27B 1.526(9)
C25 C26 1.388(3)
C27A C29A 1.46(3)
C27A C28A 1.54(2)
C27B C28B 1.50(5)
C27B C29B 1.58(5)
C31 C36 1.387(3)
C31 C32 1.393(3)
C32 C33 1.386(3)
C33 C34 1.386(3)
C34 C35 1.386(3)
C34 C37C 1.52(3)
C34 C37B 1.531(10)
C34 C37A 1.532(6)
C35 C36 1.389(3)
C37A C39A 1.502(6)
C37A C38A 1.516(8)
C37B C38B 1.532(10)
C37B C39B 1.537(10)
C37C C38C 1.524(10)
C37C C39C 1.533(10)
C41 C42 1.393(3)
C41 C46 1.408(3)
C42 C43 1.377(3)
C43 C44 1.393(3)
C44 C45 1.388(3)
C44 C47 1.517(3)
C45 C46 1.375(3)
C47 C49 1.519(3)
C47 C48 1.521(3)

loop_
_geom_torsion_atom_site_label_1
_geom_torsion_atom_site_label_2
_geom_torsion_atom_site_label_3
_geom_torsion_atom_site_label_4
_geom_torsion
C11 C1 C2 C3 -179.57(18)
C11 C1 C2 C21 4.4(3)
C1 C2 C3 C4 -176.05(19)
C21 C2 C3 C4 0.1(3)
C1 C2 C3 C31 2.7(3)
C21 C2 C3 C31 178.86(16)
C2 C3 C4 C41 177.56(19)
C31 C3 C4 C41 -1.1(3)
C2 C1 C11 C16 -148.2(2)
C2 C1 C11 C12 33.3(3)
C16 C11 C12 C13 0.6(3)
C1 C11 C12 C13 179.1(2)
C11 C12 C13 C14 0.1(4)
C12 C13 C14 C15 -0.4(3)
C12 C13 C14 C17A -177.9(2)
C12 C13 C14 C17B 165.3(4)
C13 C14 C15 C16 -0.1(3)
C17A C14 C15 C16 177.0(2)
C17B C14 C15 C16 -170.2(3)
C12 C11 C16 C15 -1.1(3)
C1 C11 C16 C15 -179.64(18)
C14 C15 C16 C11 0.8(3)
C13 C14 C17A C19A 160.3(3)
C15 C14 C17A C19A -16.8(4)
C13 C14 C17A C18A -79.8(7)
C15 C14 C17A C18A 103.0(7)
C13 C14 C17B C19B 83.6(6)
C15 C14 C17B C19B -109.4(5)
C13 C14 C17B C18B -35.0(14)
C15 C14 C17B C18B 132.0(12)
C1 C2 C21 C26 63.1(2)
C3 C2 C21 C26 -113.1(2)
C1 C2 C21 C22 -114.9(2)
C3 C2 C21 C22 68.9(2)
C26 C21 C22 C23 -0.6(3)
C2 C21 C22 C23 177.43(19)
C21 C22 C23 C24 0.4(3)
C22 C23 C24 C25 0.1(3)
C22 C23 C24 C27A -179.5(12)
C22 C23 C24 C27B 178(2)
C23 C24 C25 C26 -0.6(3)
C27A C24 C25 C26 179.0(12)
C27B C24 C25 C26 -178(2)
C24 C25 C26 C21 0.4(3)
C22 C21 C26 C25 0.2(3)
C2 C21 C26 C25 -177.92(17)
C25 C24 C27A C29A 117.0(15)
C23 C24 C27A C29A -63.4(18)
C25 C24 C27A C28A -116.6(14)
C23 C24 C27A C28A 63(2)
C25 C24 C27B C28B -171(2)
C23 C24 C27B C28B 11(4)
C25 C24 C27B C29B 71(4)
C23 C24 C27B C29B -107(3)
C4 C3 C31 C36 89.2(2)
C2 C3 C31 C36 -89.5(2)
C4 C3 C31 C32 -87.2(2)
C2 C3 C31 C32 94.1(2)
C36 C31 C32 C33 -1.4(3)
C3 C31 C32 C33 175.14(17)
C31 C32 C33 C34 -0.3(3)
C32 C33 C34 C35 1.6(3)
C32 C33 C34 C37C -166.9(16)
C32 C33 C34 C37B -179.0(10)
C32 C33 C34 C37A 178.1(3)
C33 C34 C35 C36 -1.3(3)
C37C C34 C35 C36 168.8(14)
C37B C34 C35 C36 179.2(8)
C37A C34 C35 C36 -177.5(3)
C32 C31 C36 C35 1.7(3)
C3 C31 C36 C35 -174.78(17)
C34 C35 C36 C31 -0.4(3)
C35 C34 C37A C39A 90.1(5)
C33 C34 C37A C39A -86.1(5)
C35 C34 C37A C38A -144.4(3)
C33 C34 C37A C38A 39.4(4)
C35 C34 C37B C38B -89.5(13)
C33 C34 C37B C38B 91.1(14)
C35 C34 C37B C39B 154.6(10)
C33 C34 C37B C39B -24.8(17)
C35 C34 C37C C38C -11(3)
C33 C34 C37C C38C 158.3(18)
C35 C34 C37C C39C 119.6(19)
C33 C34 C37C C39C -72(3)
C3 C4 C41 C42 -179.5(2)
C3 C4 C41 C46 -0.9(4)
C46 C41 C42 C43 -0.8(3)
C4 C41 C42 C43 178.00(19)
C41 C42 C43 C44 -0.2(3)
C42 C43 C44 C45 1.3(3)
C42 C43 C44 C47 -176.25(18)
C43 C44 C45 C46 -1.5(3)
C47 C44 C45 C46 176.03(19)
C44 C45 C46 C41 0.5(3)
C42 C41 C46 C45 0.6(3)
C4 C41 C46 C45 -178.05(19)
C45 C44 C47 C49 -70.0(2)
C43 C44 C47 C49 107.4(2)
C45 C44 C47 C48 54.2(3)
C43 C44 C47 C48 -128.4(2)
